data_1510677
loop_
_publ_author_name
'Trunov, V.K.'
'Nevskii, N.N.'
'Khamaganova, T.N.'

_publ_section_title
;
 Crystal structures of Ba2 TR (B O3)2 Cl (TR= Ho, Yb)
;
_journal_name_full Kristallografiya
_journal_page_first 1422
_journal_page_last 1425
_journal_volume 34
_journal_year 1989
_chemical_formula_sum 'B2 Ba2 Cl O6 Yb'
_chemical_name_systematic 'Ba2 Yb (B O3)2 Cl'
_space_group_IT_number 11
_symmetry_space_group_name_Hall '-P 2yb'
_symmetry_space_group_name_H-M 'P 1 21/m 1'
_cell_angle_alpha 90
_cell_angle_beta 96.17
_cell_angle_gamma 90
_cell_formula_units_Z 2
_cell_length_a 6.397
_cell_length_b 5.279
_cell_length_c 11.222
_cell_volume 376.769
_citation_journal_id_ASTM KRISAJ
_cod_data_source_file boron_16.cif
_cod_data_source_block B2Ba2Cl1O6Yb1
_cod_original_cell_volume 376.7691
_cod_original_formula_sum 'B2 Ba2 Cl1 O6 Yb1'
_cod_database_code 1510677

loop_
_symmetry_equiv_pos_as_xyz
x,y,z
-x,y+1/2,-z
-x,-y,-z
x,-y-1/2,z

loop_
_atom_site_label
_atom_site_type_symbol
_atom_site_fract_x
_atom_site_fract_y
_atom_site_fract_z
_atom_site_occupancy
_atom_site_U_iso_or_equiv
O3 O-2 0.993 0.25 0.408 1 0.0
O2 O-2 0.293 0.526 0.2666 1 0.0
B2 B+3 0.792 0.25 0.427 1 0.0
B1 B+3 0.373 0.75 0.23 1 0.0
Ba2 Ba+2 0.0902 0.25 0.70472 1 0.0
Cl1 Cl-1 0.8522 0.25 0.0863 1 0.0
Ba1 Ba+2 0.343 0.25 0.07574 1 0.0
O1 O-2 0.526 0.75 0.148 1 0.0
O4 O-2 0.675 0.47 0.4345 1 0.0
Yb1 Yb+3 0.34786 0.25 0.41426 1 0.0
